data_1008873
loop_
_publ_author_name
'Eisenmann, B'
'Klein, J'

_publ_section_title
;
Dimere Zintl-Anionen (Sn2 As6)10- und (Sn2 Sb6)10- in Alkaliverbindungen
;
_journal_coden_ASTM ZEKRDZ
_journal_name_full
;
Zeitschrift fuer Kristallographie (149,1979-)
;
_journal_page_first 213
_journal_page_last 229
_journal_volume 196
_journal_year 1991
_chemical_formula_structural 'Na4 K6 (As2 (Sn As2)2)'
_chemical_formula_sum 'As6 K6 Na4 Sn2'
_chemical_name_systematic
;
Tetrasodium hexapotassium di-$-mue-arsenido-bis(diarsenidostannate)
;
_space_group_IT_number 64
_symmetry_cell_setting orthorhombic
_symmetry_Int_Tables_number 64
_symmetry_space_group_name_Hall '-C 2ac 2'
_symmetry_space_group_name_H-M 'C m c e'
_cell_angle_alpha 90
_cell_angle_beta 90
_cell_angle_gamma 90
_cell_formula_units_Z 4
_cell_length_a 20.435(9)
_cell_length_b 6.820(3)
_cell_length_c 15.351(5)
_cell_volume 2139.4
_exptl_crystal_density_meas 3.15
_refine_ls_R_factor_all 0.072
_cod_depositor_comments
;

2023-04-18
Space group name changed to comply with IUCR recomendations
                 miguel
;
_cod_original_sg_symbol_H-M 'C m c a'
_cod_database_code 1008873

loop_
_symmetry_equiv_pos_as_xyz
x,y,z
x,-y,-z
x,1/2-y,1/2+z
x,1/2+y,1/2-z
-x,-y,-z
-x,y,z
-x,1/2+y,1/2-z
-x,1/2-y,1/2+z
1/2+x,1/2+y,z
1/2+x,1/2-y,-z
1/2+x,-y,1/2+z
1/2+x,y,1/2-z
1/2-x,1/2-y,-z
1/2-x,1/2+y,z
1/2-x,y,1/2-z
1/2-x,-y,1/2+z

loop_
_atom_site_aniso_label
_atom_site_aniso_U_11
_atom_site_aniso_U_12
_atom_site_aniso_U_13
_atom_site_aniso_U_22
_atom_site_aniso_U_23
_atom_site_aniso_U_33
Sn1 0.0103(3) 0. 0. 0.0104(3) 0.0002(3) 0.0107(3)
As1 0.0123(5) 0. 0. 0.0142(5) -0.0025(4) 0.0151(5)
As2 0.0146(3) -0.0010(3) 0.0018(3) 0.0144(4) 0.0025(3) 0.0145(3)
Na1 0.0241(24) 0. 0. 0.0137(20) 0.0004(20) 0.0249(23)
Na2 0.0217(23) 0. 0. 0.0256(25) -0.0045(21) 0.0231(23)
K1 0.0250(13) 0. 0. 0.0381(17) 0.0061(13) 0.0301(15)
K2 0.0392(11) 0.002(1) -0.0018(8) 0.0293(10) 0.0026(8) 0.0231(9)

loop_
_atom_site_label
_atom_site_type_symbol
_atom_site_symmetry_multiplicity
_atom_site_Wyckoff_symbol
_atom_site_fract_x
_atom_site_fract_y
_atom_site_fract_z
_atom_site_occupancy
_atom_site_attached_hydrogens
_atom_site_calc_flag
Sn1 Sn4+ 8 d 0.4117 0. 0. 1. 0 d
As1 As3- 8 f 0. 0.2036(2) 0.5949(1) 1. 0 d
As2 As3- 16 g 0.3419 0.2786(1) 0.6057(1) 1. 0 d
Na1 Na1+ 8 d 0.0808(3) 0. 0. 1. 0 d
Na2 Na1+ 8 d 0.2446(3) 0. 0. 1. 0 d
K1 K1+ 8 f 0. 0.2604(5) 0.3203(2) 1. 0 d
K2 K1+ 16 g 0.6660(1) 0.7307(3) 0.1758(1) 1. 0 d

loop_
_atom_type_symbol
_atom_type_oxidation_number
Sn4+ 4.000
As3- -3.000
Na1+ 1.000
K1+ 1.000
